data_7245933
loop_
_publ_author_name
'Qian, Chun'
'Zheng, Qingshu'
'Chen, Jie'
'Tu, Bo'
'Tu, Tao'

_publ_section_title
;
 Coordination assembly enables highly selective catalytic
 hydroaminomethylation of olefins
;
_journal_issue 4
_journal_name_full 'Green Chemistry'
_journal_page_first 1368
_journal_page_last 1379
_journal_paper_doi 10.1039/D2GC04195B
_journal_volume 25
_journal_year 2023
_chemical_formula_sum 'C4 H6.22 B0.22 F0.89 N0.89 Rh0.22'
_chemical_formula_weight 108.92
_space_group_crystal_system tetragonal
_space_group_IT_number 142
_space_group_name_Hall '-I 4bd 2c'
_space_group_name_H-M_alt 'I 41/a c d :2'
_atom_sites_solution_hydrogens geom
_audit_creation_method SHELXL-2016/6
_audit_update_record
;
2022-05-04 deposited with the CCDC.	2022-11-21 downloaded from the CCDC.
;
_cell_angle_alpha 90
_cell_angle_beta 90
_cell_angle_gamma 90
_cell_formula_units_Z 72
_cell_length_a 15.9403(10)
_cell_length_b 15.9403(10)
_cell_length_c 31.662(2)
_cell_measurement_reflns_used 9758
_cell_measurement_temperature 173(2)
_cell_measurement_theta_max 58.12
_cell_measurement_theta_min 4.83
_cell_volume 8045.1(9)
_computing_cell_refinement 'Bruker SAINT'
_computing_data_collection 'Bruker APEX2'
_computing_data_reduction 'Bruker SAINT'
_computing_molecular_graphics 'Bruker SHELXTL'
_computing_publication_material 'Bruker SHELXTL'
_computing_structure_refinement 'SHELXL-2016/6 (Sheldrick, 2016)'
_computing_structure_solution 'SHELXT 2014/5 (Sheldrick, 2014)'
_diffrn_ambient_temperature 173(2)
_diffrn_measured_fraction_theta_full 0.999
_diffrn_measured_fraction_theta_max 1.000
_diffrn_measurement_device_type 'Bruker APEX-II CCD'
_diffrn_measurement_method '\f and \w scans'
_diffrn_radiation_type GaK\a
_diffrn_radiation_wavelength 1.34138
_diffrn_reflns_av_R_equivalents 0.0543
_diffrn_reflns_av_unetI/netI 0.0168
_diffrn_reflns_Laue_measured_fraction_full 0.999
_diffrn_reflns_Laue_measured_fraction_max 1.000
_diffrn_reflns_limit_h_max 19
_diffrn_reflns_limit_h_min -19
_diffrn_reflns_limit_k_max 19
_diffrn_reflns_limit_k_min -19
_diffrn_reflns_limit_l_max 35
_diffrn_reflns_limit_l_min -39
_diffrn_reflns_number 54960
_diffrn_reflns_point_group_measured_fraction_full 0.999
_diffrn_reflns_point_group_measured_fraction_max 1.000
_diffrn_reflns_theta_full 53.594
_diffrn_reflns_theta_max 56.993
_diffrn_reflns_theta_min 4.189
_exptl_absorpt_coefficient_mu 4.919
_exptl_absorpt_correction_T_max 0.751
_exptl_absorpt_correction_T_min 0.554
_exptl_absorpt_correction_type multi-scan
_exptl_absorpt_process_details sadabs
_exptl_crystal_colour yellow
_exptl_crystal_density_diffrn 1.619
_exptl_crystal_description block
_exptl_crystal_F_000 4000
_exptl_crystal_size_max 0.160
_exptl_crystal_size_mid 0.120
_exptl_crystal_size_min 0.050
_refine_diff_density_max 2.342
_refine_diff_density_min -1.185
_refine_diff_density_rms 0.112
_refine_ls_extinction_method none
_refine_ls_goodness_of_fit_ref 1.121
_refine_ls_hydrogen_treatment constr
_refine_ls_matrix_type full
_refine_ls_number_parameters 149
_refine_ls_number_reflns 2064
_refine_ls_number_restraints 42
_refine_ls_restrained_S_all 1.421
_refine_ls_R_factor_all 0.0427
_refine_ls_R_factor_gt 0.0387
_refine_ls_shift/su_max 0.002
_refine_ls_shift/su_mean 0.000
_refine_ls_structure_factor_coef Fsqd
_refine_ls_weighting_details 'w=1/[\s^2^(Fo^2^)+(0.0590P)^2^+43.1937P] where P=(Fo^2^+2Fc^2^)/3'
_refine_ls_weighting_scheme calc
_refine_ls_wR_factor_gt 0.1083
_refine_ls_wR_factor_ref 0.1118
_reflns_Friedel_coverage 0.000
_reflns_number_gt 1791
_reflns_number_total 2064
_reflns_threshold_expression 'I > 2\s(I)'
_cod_data_source_file d2gc04195b2.cif
_cod_data_source_block ga_220216a_a
_cod_depositor_comments 'Adding full bibliography for 7245933--7245935.cif.'
_cod_original_cell_volume 8045.0(12)
_cod_original_sg_symbol_H-M 'I 41/a c d'
_cod_database_code 7245933
_shelx_shelxl_version_number 2016/6
_shelx_space_group_comment
; 
The symmetry employed for this shelxl refinement is uniquely defined 
by the following loop, which should always be used as a source of 
symmetry information in preference to the above space-group names. 
They are only intended as comments. 
;
_shelx_estimated_absorpt_t_min 0.507
_shelx_estimated_absorpt_t_max 0.791

loop_
_space_group_symop_operation_xyz
'x, y, z'
'-x+1/2, -y, z+1/2'
'-y+1/4, x+3/4, z+1/4'
'y+1/4, -x+1/4, z+3/4'
'-x+1/2, y, -z'
'x, -y, -z+1/2'
'y+1/4, x+3/4, -z+3/4'
'-y+1/4, -x+1/4, -z+1/4'
'x+1/2, y+1/2, z+1/2'
'-x+1, -y+1/2, z+1'
'-y+3/4, x+5/4, z+3/4'
'y+3/4, -x+3/4, z+5/4'
'-x+1, y+1/2, -z+1/2'
'x+1/2, -y+1/2, -z+1'
'y+3/4, x+5/4, -z+5/4'
'-y+3/4, -x+3/4, -z+3/4'
'-x, -y, -z'
'x-1/2, y, -z-1/2'
'y-1/4, -x-3/4, -z-1/4'
'-y-1/4, x-1/4, -z-3/4'
'x-1/2, -y, z'
'-x, y, z-1/2'
'-y-1/4, -x-3/4, z-3/4'
'y-1/4, x-1/4, z-1/4'
'-x+1/2, -y+1/2, -z+1/2'
'x, y+1/2, -z'
'y+1/4, -x-1/4, -z+1/4'
'-y+1/4, x+1/4, -z-1/4'
'x, -y+1/2, z+1/2'
'-x+1/2, y+1/2, z'
'-y+1/4, -x-1/4, z-1/4'
'y+1/4, x+1/4, z+1/4'

loop_
_atom_site_label
_atom_site_type_symbol
_atom_site_fract_x
_atom_site_fract_y
_atom_site_fract_z
_atom_site_U_iso_or_equiv
_atom_site_adp_type
_atom_site_occupancy
_atom_site_site_symmetry_order
_atom_site_calc_flag
_atom_site_refinement_flags_posn
_atom_site_refinement_flags_adp
_atom_site_refinement_flags_occupancy
_atom_site_disorder_assembly
_atom_site_disorder_group
Rh1 Rh 0.250000 0.59557(2) 0.500000 0.01726(16) Uani 1 2 d S T P . .
B1 B 0.000000 0.250000 0.625000 0.035(2) Uani 1 4 d S T P . .
B2 B 1.000000 0.250000 0.375000 0.054(3) Uani 1 4 d S T P . .
F1 F 0.0010(3) 0.3184(3) 0.60028(14) 0.1037(14) Uani 1 1 d . U . . .
F2 F 0.9737(3) 0.3127(4) 0.39812(17) 0.149(2) Uani 1 1 d . U . . .
N1 N 0.11975(18) 0.46617(19) 0.53034(10) 0.0258(6) Uani 1 1 d . . . . .
N2 N 0.12026(18) 0.47271(19) 0.46321(10) 0.0267(6) Uani 1 1 d . . . . .
C1 C 0.1584(2) 0.5058(2) 0.49774(12) 0.0211(8) Uani 1 1 d . . . . .
C2 C 0.0608(2) 0.4136(2) 0.47420(14) 0.0330(9) Uani 1 1 d . . . . .
H2 H 0.026798 0.382011 0.455390 0.040 Uiso 1 1 calc R U . . .
C3 C 0.0603(2) 0.4093(2) 0.51638(15) 0.0334(9) Uani 1 1 d . . . . .
H3 H 0.026028 0.374166 0.533376 0.040 Uiso 1 1 calc R U . . .
C4 C 0.1365(3) 0.4821(3) 0.57452(14) 0.0448(11) Uani 1 1 d . . . . .
H4A H 0.181734 0.445101 0.584210 0.067 Uiso 1 1 calc R U . . .
H4B H 0.085735 0.471131 0.591075 0.067 Uiso 1 1 calc R U . . .
H4C H 0.153467 0.540698 0.578220 0.067 Uiso 1 1 calc R U . . .
C5 C 0.1355(3) 0.4994(3) 0.41982(15) 0.0474(12) Uani 1 1 d . . . . .
H5A H 0.183845 0.537324 0.419085 0.071 Uiso 1 1 calc R U . . .
H5B H 0.085854 0.528603 0.409005 0.071 Uiso 1 1 calc R U . . .
H5C H 0.147019 0.450139 0.402222 0.071 Uiso 1 1 calc R U . . .
C6 C 0.3401(2) 0.6915(2) 0.47876(13) 0.0276(8) Uani 0.564(17) 1 d . . P A 1
H6 H 0.368252 0.649027 0.463232 0.033 Uiso 0.564(17) 1 calc R U P A 1
C7 C 0.2932(7) 0.7635(8) 0.4562(4) 0.031(2) Uani 0.564(17) 1 d . U P A 1
H7A H 0.291837 0.812993 0.475075 0.038 Uiso 0.564(17) 1 calc R U P A 1
H7B H 0.324713 0.779288 0.430478 0.038 Uiso 0.564(17) 1 calc R U P A 1
C8 C 0.2043(7) 0.7410(8) 0.4439(4) 0.032(2) Uani 0.564(17) 1 d . U P A 1
H8A H 0.172286 0.793127 0.438405 0.038 Uiso 0.564(17) 1 calc R U P A 1
H8B H 0.205266 0.707886 0.417456 0.038 Uiso 0.564(17) 1 calc R U P A 1
C9 C 0.1606(2) 0.6914(2) 0.47767(13) 0.0283(8) Uani 0.564(17) 1 d . . P A 1
H9 H 0.124584 0.649645 0.466243 0.034 Uiso 0.564(17) 1 calc R U P A 1
C6' C 0.3401(2) 0.6915(2) 0.47876(13) 0.0276(8) Uani 0.436(17) 1 d . . P A 2
H6' H 0.394577 0.701392 0.489816 0.033 Uiso 0.436(17) 1 calc R U P A 2
C7' C 0.2982(8) 0.7384(9) 0.4433(4) 0.024(2) Uani 0.436(17) 1 d . U P A 2
H7'1 H 0.293978 0.701685 0.418144 0.029 Uiso 0.436(17) 1 calc R U P A 2
H7'2 H 0.332234 0.788045 0.435610 0.029 Uiso 0.436(17) 1 calc R U P A 2
C8' C 0.2097(8) 0.7665(8) 0.4572(4) 0.023(2) Uani 0.436(17) 1 d . U P A 2
H8'1 H 0.178337 0.787545 0.432350 0.027 Uiso 0.436(17) 1 calc R U P A 2
H8'2 H 0.214513 0.812860 0.477829 0.027 Uiso 0.436(17) 1 calc R U P A 2
C9' C 0.1606(2) 0.6914(2) 0.47767(13) 0.0283(8) Uani 0.436(17) 1 d . . P A 2
H9' H 0.101285 0.687760 0.480087 0.034 Uiso 0.436(17) 1 calc R U P A 2

loop_
_atom_site_aniso_label
_atom_site_aniso_U_11
_atom_site_aniso_U_22
_atom_site_aniso_U_33
_atom_site_aniso_U_23
_atom_site_aniso_U_13
_atom_site_aniso_U_12
Rh1 0.0122(2) 0.0163(2) 0.0233(2) 0.000 0.00045(12) 0.000
B1 0.040(3) 0.040(3) 0.024(4) 0.000 0.000 -0.007(4)
B2 0.070(5) 0.070(5) 0.024(5) 0.000 0.000 0.000
F1 0.104(3) 0.105(3) 0.101(3) 0.074(3) 0.000(3) -0.010(3)
F2 0.128(3) 0.178(3) 0.141(3) -0.119(3) 0.058(2) -0.047(3)
N1 0.0175(14) 0.0240(15) 0.0359(16) 0.0079(12) -0.0009(12) -0.0029(12)
N2 0.0178(14) 0.0282(15) 0.0340(16) -0.0104(12) 0.0007(12) -0.0020(12)
C1 0.0177(16) 0.0198(16) 0.0258(19) -0.0015(12) 0.0006(12) 0.0017(12)
C2 0.0184(18) 0.0251(18) 0.056(2) -0.0112(17) -0.0017(16) -0.0016(14)
C3 0.0186(18) 0.0231(18) 0.058(3) 0.0039(16) -0.0005(17) -0.0012(13)
C4 0.037(2) 0.065(3) 0.032(2) 0.013(2) -0.0022(18) -0.015(2)
C5 0.035(2) 0.077(4) 0.030(2) -0.015(2) 0.0012(18) -0.009(2)
C6 0.0156(16) 0.0250(19) 0.042(2) 0.0062(15) 0.0005(14) -0.0062(13)
C7 0.031(4) 0.029(5) 0.035(6) 0.010(4) 0.005(4) -0.003(4)
C8 0.030(4) 0.029(5) 0.035(5) 0.006(4) -0.007(4) 0.000(4)
C9 0.0163(16) 0.0272(19) 0.042(2) 0.0077(16) 0.0006(14) 0.0052(13)
C6' 0.0156(16) 0.0250(19) 0.042(2) 0.0062(15) 0.0005(14) -0.0062(13)
C7' 0.027(5) 0.019(6) 0.028(6) -0.001(4) 0.009(4) -0.003(4)
C8' 0.022(4) 0.021(6) 0.026(6) 0.005(4) -0.006(4) -0.003(4)
C9' 0.0163(16) 0.0272(19) 0.042(2) 0.0077(16) 0.0006(14) 0.0052(13)

loop_
_atom_type_symbol
_atom_type_description
_atom_type_scat_dispersion_real
_atom_type_scat_dispersion_imag
_atom_type_scat_source
C C 0.0137 0.0067 'International Tables Vol C Tables 4.2.6.8 and 6.1.1.4'
H H 0.0000 0.0000 'International Tables Vol C Tables 4.2.6.8 and 6.1.1.4'
N N 0.0241 0.0134 'International Tables Vol C Tables 4.2.6.8 and 6.1.1.4'
Rh Rh -0.0161 2.8414 'International Tables Vol C Tables 4.2.6.8 and 6.1.1.4'
B B 0.0070 0.0029 'International Tables Vol C Tables 4.2.6.8 and 6.1.1.4'
F F 0.0583 0.0400 'International Tables Vol C Tables 4.2.6.8 and 6.1.1.4'

loop_
_geom_angle_atom_site_label_1
_geom_angle_atom_site_label_2
_geom_angle_atom_site_label_3
_geom_angle
_geom_angle_site_symmetry_1
_geom_angle_site_symmetry_3
_geom_angle_publ_flag
C1 Rh1 C1 91.20(18) 5_556 . ?
C1 Rh1 C6 160.08(15) 5_556 5_556 ?
C1 Rh1 C6 91.80(13) . 5_556 ?
C1 Rh1 C6 91.80(13) 5_556 . ?
C1 Rh1 C6 160.08(15) . . ?
C6 Rh1 C6 92.0(2) 5_556 . ?
C1 Rh1 C6' 91.80(13) 5_556 . ?
C1 Rh1 C6' 160.08(15) . . ?
C1 Rh1 C9 90.69(13) 5_556 5_556 ?
C1 Rh1 C9 163.12(15) . 5_556 ?
C6 Rh1 C9 80.94(13) 5_556 5_556 ?
C6 Rh1 C9 36.48(15) . 5_556 ?
C6' Rh1 C9 36.48(15) . 5_556 ?
C1 Rh1 C9' 163.12(15) 5_556 . ?
C1 Rh1 C9' 90.69(13) . . ?
C6' Rh1 C9' 80.94(13) . . ?
C1 Rh1 C9 163.12(15) 5_556 . ?
C1 Rh1 C9 90.69(13) . . ?
C6 Rh1 C9 36.47(15) 5_556 . ?
C6 Rh1 C9 80.94(13) . . ?
C9 Rh1 C9 92.4(2) 5_556 . ?
F1 B1 F1 108.7(5) . 10_454 ?
F1 B1 F1 108.8(4) . 15_445 ?
F1 B1 F1 111.0(5) 10_454 15_445 ?
F1 B1 F1 111.0(5) . 8_556 ?
F1 B1 F1 108.8(4) 10_454 8_556 ?
F1 B1 F1 108.7(5) 15_445 8_556 ?
F2 B2 F2 111.9(6) 28_646 19_676 ?
F2 B2 F2 108.3(3) 28_646 10_654 ?
F2 B2 F2 108.3(3) 19_676 10_654 ?
F2 B2 F2 108.3(3) 28_646 . ?
F2 B2 F2 108.3(3) 19_676 . ?
F2 B2 F2 111.9(6) 10_654 . ?
C1 N1 C3 111.9(3) . . ?
C1 N1 C4 124.7(3) . . ?
C3 N1 C4 123.4(3) . . ?
C1 N2 C2 111.7(3) . . ?
C1 N2 C5 124.8(3) . . ?
C2 N2 C5 123.4(3) . . ?
N2 C1 N1 103.1(3) . . ?
N2 C1 Rh1 128.3(3) . . ?
N1 C1 Rh1 128.5(3) . . ?
C3 C2 N2 106.9(3) . . ?
C3 C2 H2 126.6 . . ?
N2 C2 H2 126.6 . . ?
C2 C3 N1 106.3(3) . . ?
C2 C3 H3 126.8 . . ?
N1 C3 H3 126.8 . . ?
N1 C4 H4A 109.5 . . ?
N1 C4 H4B 109.5 . . ?
H4A C4 H4B 109.5 . . ?
N1 C4 H4C 109.5 . . ?
H4A C4 H4C 109.5 . . ?
H4B C4 H4C 109.5 . . ?
N2 C5 H5A 109.5 . . ?
N2 C5 H5B 109.5 . . ?
H5A C5 H5B 109.5 . . ?
N2 C5 H5C 109.5 . . ?
H5A C5 H5C 109.5 . . ?
H5B C5 H5C 109.5 . . ?
C9 C6 C7 117.4(6) 5_556 . ?
C9 C6 Rh1 71.9(2) 5_556 . ?
C7 C6 Rh1 110.0(4) . . ?
C9 C6 H6 121.3 5_556 . ?
C7 C6 H6 121.3 . . ?
Rh1 C6 H6 88.3 . . ?
C8 C7 C6 113.4(8) . . ?
C8 C7 H7A 108.9 . . ?
C6 C7 H7A 108.9 . . ?
C8 C7 H7B 108.9 . . ?
C6 C7 H7B 108.9 . . ?
H7A C7 H7B 107.7 . . ?
C9 C8 C7 112.1(8) . . ?
C9 C8 H8A 109.2 . . ?
C7 C8 H8A 109.2 . . ?
C9 C8 H8B 109.2 . . ?
C7 C8 H8B 109.2 . . ?
H8A C8 H8B 107.9 . . ?
C6 C9 C8 135.6(6) 5_556 . ?
C6 C9 Rh1 71.7(2) 5_556 . ?
C8 C9 Rh1 107.1(4) . . ?
C6 C9 H9 112.2 5_556 . ?
C8 C9 H9 112.2 . . ?
Rh1 C9 H9 91.6 . . ?
C7' C6' Rh1 106.5(5) . . ?
C7' C6' H6' 126.8 . . ?
Rh1 C6' H6' 126.8 . . ?
C6' C7' C8' 109.7(9) . . ?
C6' C7' H7'1 109.7 . . ?
C8' C7' H7'1 109.7 . . ?
C6' C7' H7'2 109.7 . . ?
C8' C7' H7'2 109.7 . . ?
H7'1 C7' H7'2 108.2 . . ?
C7' C8' C9' 110.6(10) . . ?
C7' C8' H8'1 109.5 . . ?
C9' C8' H8'1 109.5 . . ?
C7' C8' H8'2 109.5 . . ?
C9' C8' H8'2 109.5 . . ?
H8'1 C8' H8'2 108.1 . . ?
C8' C9' Rh1 109.8(5) . . ?
C8' C9' H9' 125.1 . . ?
Rh1 C9' H9' 125.1 . . ?

loop_
_geom_bond_atom_site_label_1
_geom_bond_atom_site_label_2
_geom_bond_distance
_geom_bond_site_symmetry_2
_geom_bond_publ_flag
Rh1 C1 2.045(4) 5_556 ?
Rh1 C1 2.045(4) . ?
Rh1 C6 2.203(3) 5_556 ?
Rh1 C6 2.203(3) . ?
Rh1 C6' 2.203(3) . ?
Rh1 C9 2.205(3) 5_556 ?
Rh1 C9' 2.205(3) . ?
Rh1 C9 2.205(3) . ?
B1 F1 1.342(3) . ?
B1 F1 1.342(3) 10_454 ?
B1 F1 1.342(3) 15_445 ?
B1 F1 1.342(3) 8_556 ?
B2 F2 1.308(4) 28_646 ?
B2 F2 1.308(4) 19_676 ?
B2 F2 1.308(4) 10_654 ?
B2 F2 1.308(4) . ?
N1 C1 1.358(5) . ?
N1 C3 1.383(5) . ?
N1 C4 1.447(5) . ?
N2 C1 1.358(5) . ?
N2 C2 1.381(5) . ?
N2 C5 1.458(6) . ?
C2 C3 1.337(7) . ?
C2 H2 0.9500 . ?
C3 H3 0.9500 . ?
C4 H4A 0.9800 . ?
C4 H4B 0.9800 . ?
C4 H4C 0.9800 . ?
C5 H5A 0.9800 . ?
C5 H5B 0.9800 . ?
C5 H5C 0.9800 . ?
C6 C9 1.380(6) 5_556 ?
C6 C7 1.544(11) . ?
C6 H6 0.9500 . ?
C7 C8 1.513(16) . ?
C7 H7A 0.9900 . ?
C7 H7B 0.9900 . ?
C8 C9 1.501(11) . ?
C8 H8A 0.9900 . ?
C8 H8B 0.9900 . ?
C9 H9 0.9500 . ?
C6' C7' 1.504(14) . ?
C6' H6' 0.9500 . ?
C7' C8' 1.544(19) . ?
C7' H7'1 0.9900 . ?
C7' H7'2 0.9900 . ?
C8' C9' 1.571(12) . ?
C8' H8'1 0.9900 . ?
C8' H8'2 0.9900 . ?
C9' H9' 0.9500 . ?

loop_
_geom_torsion_atom_site_label_1
_geom_torsion_atom_site_label_2
_geom_torsion_atom_site_label_3
_geom_torsion_atom_site_label_4
_geom_torsion
_geom_torsion_site_symmetry_1
_geom_torsion_site_symmetry_2
_geom_torsion_site_symmetry_3
_geom_torsion_site_symmetry_4
_geom_torsion_publ_flag
C2 N2 C1 N1 -0.9(4) . . . . ?
C5 N2 C1 N1 175.4(4) . . . . ?
C2 N2 C1 Rh1 -179.6(2) . . . . ?
C5 N2 C1 Rh1 -3.3(5) . . . . ?
C3 N1 C1 N2 0.9(4) . . . . ?
C4 N1 C1 N2 -177.8(4) . . . . ?
C3 N1 C1 Rh1 179.6(2) . . . . ?
C4 N1 C1 Rh1 0.9(5) . . . . ?
C1 N2 C2 C3 0.6(4) . . . . ?
C5 N2 C2 C3 -175.8(4) . . . . ?
N2 C2 C3 N1 0.0(4) . . . . ?
C1 N1 C3 C2 -0.6(4) . . . . ?
C4 N1 C3 C2 178.1(4) . . . . ?
C9 C6 C7 C8 -94.8(12) 5_556 . . . ?
Rh1 C6 C7 C8 -15.4(13) . . . . ?
C6 C7 C8 C9 40.7(16) . . . . ?
C7 C8 C9 C6 36.7(15) . . . 5_556 ?
C7 C8 C9 Rh1 -44.3(12) . . . . ?
Rh1 C6' C7' C8' 50.4(12) . . . . ?
C6' C7' C8' C9' -48.5(15) . . . . ?
C7' C8' C9' Rh1 21.6(12) . . . . ?
